data_4128640
loop_
_publ_author_name
'Frentzel-Beyme, Louis'
'Klo\&s, Marvin'
'Kolodzeiski, Pascal'
'Pallach, Roman'
'Henke, Sebastian'

_publ_section_title
;
 Meltable Mixed-Linker Zeolitic Imidazolate Frameworks and Their
 Microporous Glasses: From Melting Point Engineering to Selective
 Hydrocarbon Sorption.
;
_journal_issue 31
_journal_name_full 'Journal of the American Chemical Society'
_journal_page_first 12362
_journal_page_last 12371
_journal_paper_doi 10.1021/jacs.9b05558
_journal_volume 141
_journal_year 2019
_chemical_formula_moiety 'C6 H6 Co N4'
_chemical_formula_sum 'C6 H6 Co N4'
_chemical_formula_weight 193.08
_space_group_crystal_system tetragonal
_space_group_IT_number 110
_space_group_name_Hall 'I 4bw -2c'
_space_group_name_H-M_alt 'I 41 c d'
_atom_sites_solution_hydrogens geom
_audit_creation_date 2019-02-21
_audit_creation_method
;
Olex2 1.2
(compiled May 18 2018 14:05:52 for OlexSys, GUI svn.r5506)
;
_cell_angle_alpha 90
_cell_angle_beta 90
_cell_angle_gamma 90
_cell_formula_units_Z 32
_cell_length_a 23.4363(6)
_cell_length_b 23.4363(6)
_cell_length_c 12.4615(3)
_cell_measurement_reflns_used 9906
_cell_measurement_temperature 200(2)
_cell_measurement_theta_max 36.10
_cell_measurement_theta_min 2.54
_cell_volume 6844.6(3)
_computing_cell_refinement 'SAINT V8.38A (?, 2016)'
_computing_data_reduction 'SAINT V8.38A (?, 2016)'
_computing_molecular_graphics 'Olex2 (Dolomanov et al., 2009)'
_computing_publication_material 'Olex2 (Dolomanov et al., 2009)'
_computing_structure_refinement 'ShelXL (Sheldrick, 2015)'
_diffrn_ambient_temperature 200
_diffrn_measured_fraction_theta_full 0.994
_diffrn_measured_fraction_theta_max 0.998
_diffrn_measurement_device_type 'Bruker APEX-II CCD'
_diffrn_measurement_method '\f and \w scans'
_diffrn_radiation_type MoK\a
_diffrn_radiation_wavelength 0.71073
_diffrn_reflns_av_R_equivalents 0.1059
_diffrn_reflns_av_unetI/netI 0.0419
_diffrn_reflns_Laue_measured_fraction_full 0.994
_diffrn_reflns_Laue_measured_fraction_max 0.998
_diffrn_reflns_limit_h_max 39
_diffrn_reflns_limit_h_min -39
_diffrn_reflns_limit_k_max 39
_diffrn_reflns_limit_k_min -38
_diffrn_reflns_limit_l_max 20
_diffrn_reflns_limit_l_min -20
_diffrn_reflns_number 76970
_diffrn_reflns_point_group_measured_fraction_full 0.995
_diffrn_reflns_point_group_measured_fraction_max 0.998
_diffrn_reflns_theta_full 25.242
_diffrn_reflns_theta_max 36.312
_diffrn_reflns_theta_min 2.539
_diffrn_standards_number 0
_exptl_absorpt_coefficient_mu 1.945
_exptl_absorpt_correction_T_max 0.7471
_exptl_absorpt_correction_T_min 0.5865
_exptl_absorpt_correction_type multi-scan
_exptl_absorpt_process_details
;
SADABS-2016/2 (Bruker,2016) was used for absorption correction.
wR2(int) was 0.0798 before and 0.0486 after correction.
The Ratio of minimum to maximum transmission is 0.7850.
The \l/2 correction factor is Not present.
;
_exptl_crystal_colour 'dark violet'
_exptl_crystal_colour_modifier dark
_exptl_crystal_colour_primary violet
_exptl_crystal_density_diffrn 1.499
_exptl_crystal_description prism
_exptl_crystal_F_000 3104
_exptl_crystal_size_max 0.612
_exptl_crystal_size_mid 0.492
_exptl_crystal_size_min 0.422
_refine_diff_density_max 0.342
_refine_diff_density_min -0.584
_refine_diff_density_rms 0.060
_refine_ls_abs_structure_details
;
 Flack x determined using 2559 quotients [(I+)-(I-)]/[(I+)+(I-)]
 (Parsons, Flack and Wagner, Acta Cryst. B69 (2013) 249-259).
;
_refine_ls_abs_structure_Flack -0.015(13)
_refine_ls_extinction_method none
_refine_ls_goodness_of_fit_ref 1.028
_refine_ls_hydrogen_treatment constr
_refine_ls_matrix_type full
_refine_ls_number_parameters 199
_refine_ls_number_reflns 8287
_refine_ls_number_restraints 1
_refine_ls_restrained_S_all 1.028
_refine_ls_R_factor_all 0.0579
_refine_ls_R_factor_gt 0.0396
_refine_ls_shift/su_max 0.001
_refine_ls_shift/su_mean 0.000
_refine_ls_structure_factor_coef Fsqd
_refine_ls_weighting_details 'w=1/[\s^2^(Fo^2^)+(0.0724P)^2^] where P=(Fo^2^+2Fc^2^)/3'
_refine_ls_weighting_scheme calc
_refine_ls_wR_factor_gt 0.1020
_refine_ls_wR_factor_ref 0.1192
_reflns_Friedel_coverage 0.928
_reflns_Friedel_fraction_full 0.996
_reflns_Friedel_fraction_max 0.997
_reflns_number_gt 6544
_reflns_number_total 8287
_reflns_threshold_expression 'I > 2\s(I)'
_cod_data_source_file VT_ZIF-zni_Co_200K.cif
_cod_data_source_block pk59zni_co_200k_red
_cod_original_cell_volume 6844.6(4)
_cod_database_code 4128640
_shelx_shelxl_version_number 2014/7
_shelx_space_group_comment
;
The symmetry employed for this shelxl refinement is uniquely defined
by the following loop, which should always be used as a source of
symmetry information in preference to the above space-group names.
They are only intended as comments.
;
_shelx_estimated_absorpt_t_max 0.494
_shelx_estimated_absorpt_t_min 0.382
_olex2_refinement_description
;
1. Fixed Uiso
 At 1.2 times of:
  All C(H) groups
2.a Aromatic/amide H refined with riding coordinates:
 C21(H21), C11(H11), C41(H41), C31(H31), C43(H43), C13(H13), C23(H23),
 C22(H22), C42(H42), C33(H33), C12(H12), C32(H32)
;
_olex2_submission_special_instructions 'No special instructions were received'

loop_
_space_group_symop_operation_xyz
'x, y, z'
'-x+1/2, -y+1/2, z+1/2'
'-y, x+1/2, z+1/4'
'y+1/2, -x, z+3/4'
'x, -y, z+1/2'
'-x+1/2, y+1/2, z'
'-y, -x+1/2, z+3/4'
'y+1/2, x, z+1/4'
'x+1/2, y+1/2, z+1/2'
'-x+1, -y+1, z+1'
'-y+1/2, x+1, z+3/4'
'y+1, -x+1/2, z+5/4'
'x+1/2, -y+1/2, z+1'
'-x+1, y+1, z+1/2'
'-y+1/2, -x+1, z+5/4'
'y+1, x+1/2, z+3/4'

loop_
_atom_site_label
_atom_site_type_symbol
_atom_site_fract_x
_atom_site_fract_y
_atom_site_fract_z
_atom_site_U_iso_or_equiv
_atom_site_adp_type
_atom_site_occupancy
_atom_site_site_symmetry_order
_atom_site_calc_flag
_atom_site_refinement_flags_posn
Co1 Co 0.40233(2) 0.64734(2) 0.45621(2) 0.02573(9) Uani 1 1 d .
Co2 Co 0.35028(2) 0.39721(2) 0.41261(2) 0.02632(10) Uani 1 1 d .
N12 N 0.35847(12) 0.47987(12) 0.3813(2) 0.0338(5) Uani 1 1 d .
N22 N 0.57791(11) 0.62935(12) 0.4813(2) 0.0322(5) Uani 1 1 d .
N41 N 0.37552(11) 0.70564(11) 0.35283(19) 0.0285(4) Uani 1 1 d .
N42 N 0.37369(11) 0.78143(10) 0.24386(19) 0.0277(4) Uani 1 1 d .
N31 N 0.36112(12) 0.65270(13) 0.5947(2) 0.0329(5) Uani 1 1 d .
N11 N 0.38247(12) 0.57233(12) 0.3911(2) 0.0336(5) Uani 1 1 d .
N21 N 0.48518(11) 0.65130(11) 0.4900(2) 0.0302(5) Uani 1 1 d .
N32 N 0.34048(13) 0.63712(14) 0.7672(2) 0.0343(5) Uani 1 1 d .
C21 C 0.52545(12) 0.62093(15) 0.4410(3) 0.0336(6) Uani 1 1 d .
H21 H 0.5178 0.5957 0.3831 0.040 Uiso 1 1 calc R
C11 C 0.37774(16) 0.52252(14) 0.4418(3) 0.0371(7) Uani 1 1 d .
H11 H 0.3874 0.5178 0.5153 0.045 Uiso 1 1 calc R
C41 C 0.40382(11) 0.75144(14) 0.3160(2) 0.0272(5) Uani 1 1 d .
H41 H 0.4412 0.7615 0.3386 0.033 Uiso 1 1 calc R
C31 C 0.38112(14) 0.64220(15) 0.6925(3) 0.0352(6) Uani 1 1 d .
H31 H 0.4207 0.6386 0.7080 0.042 Uiso 1 1 calc R
C43 C 0.32298(13) 0.75261(14) 0.2336(2) 0.0322(5) Uani 1 1 d .
H43 H 0.2924 0.7630 0.1876 0.039 Uiso 1 1 calc R
C13 C 0.3488(2) 0.50474(19) 0.2826(3) 0.0529(10) Uani 1 1 d .
H13 H 0.3341 0.4860 0.2210 0.063 Uiso 1 1 calc R
C23 C 0.57007(15) 0.66733(15) 0.5640(3) 0.0353(6) Uani 1 1 d .
H23 H 0.5990 0.6817 0.6100 0.042 Uiso 1 1 calc R
C22 C 0.51367(15) 0.68088(15) 0.5687(3) 0.0378(7) Uani 1 1 d .
H22 H 0.4967 0.7066 0.6182 0.045 Uiso 1 1 calc R
C42 C 0.32374(13) 0.70689(14) 0.2999(3) 0.0335(6) Uani 1 1 d .
H42 H 0.2937 0.6801 0.3087 0.040 Uiso 1 1 calc R
C33 C 0.29113(17) 0.6446(2) 0.7125(3) 0.0538(11) Uani 1 1 d .
H33 H 0.2540 0.6435 0.7432 0.065 Uiso 1 1 calc R
C12 C 0.3641(2) 0.56053(18) 0.2884(3) 0.0548(11) Uani 1 1 d .
H12 H 0.3624 0.5871 0.2310 0.066 Uiso 1 1 calc R
C32 C 0.30271(16) 0.6541(2) 0.6068(3) 0.0532(11) Uani 1 1 d .
H32 H 0.2755 0.6605 0.5516 0.064 Uiso 1 1 calc R

loop_
_atom_site_aniso_label
_atom_site_aniso_U_11
_atom_site_aniso_U_22
_atom_site_aniso_U_33
_atom_site_aniso_U_23
_atom_site_aniso_U_13
_atom_site_aniso_U_12
Co1 0.02443(17) 0.02710(19) 0.02565(16) 0.00721(14) 0.00098(13) 0.00043(13)
Co2 0.02241(17) 0.02910(19) 0.02743(18) -0.00199(14) 0.00482(14) -0.00070(13)
N12 0.0376(14) 0.0311(13) 0.0327(10) 0.0026(10) -0.0021(10) -0.0006(10)
N22 0.0245(11) 0.0342(12) 0.0378(11) -0.0029(10) -0.0043(9) 0.0005(9)
N41 0.0279(11) 0.0283(11) 0.0292(9) 0.0067(9) -0.0017(9) 0.0007(8)
N42 0.0328(12) 0.0223(10) 0.0281(9) 0.0048(8) -0.0018(9) 0.0007(8)
N31 0.0261(12) 0.0406(15) 0.0319(10) 0.0066(10) 0.0040(9) 0.0039(10)
N11 0.0397(14) 0.0292(12) 0.0320(10) 0.0053(9) -0.0032(10) -0.0004(10)
N21 0.0246(11) 0.0327(12) 0.0332(10) -0.0001(9) -0.0003(9) 0.0000(8)
N32 0.0314(13) 0.0417(15) 0.0297(10) 0.0072(10) 0.0091(9) 0.0035(11)
C21 0.0234(12) 0.0411(16) 0.0365(13) -0.0095(12) -0.0015(10) 0.0003(11)
C11 0.0502(19) 0.0304(14) 0.0307(12) 0.0049(11) -0.0038(12) -0.0054(13)
C41 0.0300(12) 0.0249(11) 0.0266(9) 0.0048(8) -0.0043(10) -0.0018(11)
C31 0.0251(13) 0.0491(18) 0.0314(11) 0.0089(12) 0.0033(10) -0.0015(11)
C43 0.0258(13) 0.0324(14) 0.0384(12) 0.0066(11) -0.0043(10) 0.0034(10)
C13 0.086(3) 0.0380(19) 0.0346(14) 0.0044(14) -0.0195(17) -0.0050(19)
C23 0.0322(15) 0.0369(16) 0.0368(13) -0.0047(12) -0.0039(11) -0.0067(12)
C22 0.0365(17) 0.0363(16) 0.0405(13) -0.0078(12) 0.0052(12) -0.0035(13)
C42 0.0257(13) 0.0329(15) 0.0419(13) 0.0106(12) -0.0008(11) -0.0021(11)
C33 0.0296(16) 0.087(3) 0.0446(16) 0.0240(19) 0.0124(14) 0.0173(17)
C12 0.093(4) 0.0376(19) 0.0342(13) 0.0092(14) -0.0146(19) -0.005(2)
C32 0.0290(16) 0.090(3) 0.0402(15) 0.0231(18) 0.0048(13) 0.0141(17)

loop_
_atom_type_symbol
_atom_type_description
_atom_type_scat_dispersion_real
_atom_type_scat_dispersion_imag
_atom_type_scat_source
C C 0.0033 0.0016 'International Tables Vol C Tables 4.2.6.8 and 6.1.1.4'
H H 0.0000 0.0000 'International Tables Vol C Tables 4.2.6.8 and 6.1.1.4'
Co Co 0.3494 0.9721 'International Tables Vol C Tables 4.2.6.8 and 6.1.1.4'
N N 0.0061 0.0033 'International Tables Vol C Tables 4.2.6.8 and 6.1.1.4'

loop_
_geom_angle_atom_site_label_1
_geom_angle_atom_site_label_2
_geom_angle_atom_site_label_3
_geom_angle
_geom_angle_site_symmetry_1
_geom_angle_site_symmetry_3
N41 Co1 N31 111.61(11) . .
N41 Co1 N11 105.64(11) . .
N41 Co1 N21 114.55(10) . .
N31 Co1 N11 107.28(12) . .
N31 Co1 N21 106.75(11) . .
N21 Co1 N11 110.84(11) . .
N12 Co2 N22 107.95(12) . 10_554
N12 Co2 N32 103.08(12) . 5_564
N22 Co2 N32 111.23(12) 10_554 5_564
N42 Co2 N12 116.75(11) 8_455 .
N42 Co2 N22 112.45(11) 8_455 10_554
N42 Co2 N32 104.95(11) 8_455 5_564
C11 N12 Co2 130.9(2) . .
C11 N12 C13 104.1(3) . .
C13 N12 Co2 124.8(3) . .
C21 N22 Co2 124.6(2) . 10_554
C21 N22 C23 104.7(3) . .
C23 N22 Co2 129.7(2) . 10_554
C41 N41 Co1 128.12(19) . .
C41 N41 C42 104.7(2) . .
C42 N41 Co1 127.2(2) . .
C41 N42 Co2 128.5(2) . 16_454
C41 N42 C43 105.1(2) . .
C43 N42 Co2 126.40(19) . 16_454
C31 N31 Co1 128.0(2) . .
C31 N31 C32 104.8(3) . .
C32 N31 Co1 125.5(2) . .
C11 N11 Co1 126.8(2) . .
C11 N11 C12 103.8(3) . .
C12 N11 Co1 129.0(2) . .
C21 N21 Co1 124.8(2) . .
C21 N21 C22 104.6(3) . .
C22 N21 Co1 130.5(2) . .
C31 N32 Co2 125.9(2) . 5_565
C31 N32 C33 104.3(3) . .
C33 N32 Co2 127.4(2) . 5_565
N22 C21 H21 123.2 . .
N21 C21 N22 113.5(3) . .
N21 C21 H21 123.2 . .
N12 C11 N11 114.7(3) . .
N12 C11 H11 122.7 . .
N11 C11 H11 122.7 . .
N41 C41 H41 123.6 . .
N42 C41 N41 112.8(2) . .
N42 C41 H41 123.6 . .
N31 C31 N32 113.8(3) . .
N31 C31 H31 123.1 . .
N32 C31 H31 123.1 . .
N42 C43 H43 125.6 . .
C42 C43 N42 108.7(2) . .
C42 C43 H43 125.6 . .
N12 C13 H13 125.8 . .
C12 C13 N12 108.4(3) . .
C12 C13 H13 125.8 . .
N22 C23 H23 125.9 . .
C22 C23 N22 108.2(3) . .
C22 C23 H23 125.9 . .
N21 C22 H22 125.5 . .
C23 C22 N21 108.9(3) . .
C23 C22 H22 125.5 . .
N41 C42 H42 125.7 . .
C43 C42 N41 108.7(3) . .
C43 C42 H42 125.7 . .
N32 C33 H33 125.1 . .
N32 C33 C32 109.7(3) . .
C32 C33 H33 125.1 . .
N11 C12 H12 125.5 . .
C13 C12 N11 109.0(3) . .
C13 C12 H12 125.5 . .
N31 C32 H32 126.3 . .
C33 C32 N31 107.4(3) . .
C33 C32 H32 126.3 . .

loop_
_geom_bond_atom_site_label_1
_geom_bond_atom_site_label_2
_geom_bond_distance
_geom_bond_site_symmetry_2
Co1 N41 1.980(2) .
Co1 N31 1.982(3) .
Co1 N11 1.992(3) .
Co1 N21 1.989(3) .
Co2 N12 1.985(3) .
Co2 N22 1.988(3) 10_554
Co2 N42 1.983(2) 8_455
Co2 N32 1.996(3) 5_564
N12 C11 1.331(4) .
N12 C13 1.380(4) .
N22 Co2 1.988(3) 10_554
N22 C21 1.343(4) .
N22 C23 1.374(4) .
N41 C41 1.343(4) .
N41 C42 1.381(4) .
N42 Co2 1.983(2) 16_454
N42 C41 1.342(4) .
N42 C43 1.373(4) .
N31 C31 1.329(4) .
N31 C32 1.378(5) .
N11 C11 1.332(4) .
N11 C12 1.377(5) .
N21 C21 1.331(4) .
N21 C22 1.373(4) .
N32 Co2 1.996(3) 5_565
N32 C31 1.337(4) .
N32 C33 1.354(5) .
C21 H21 0.9500 .
C11 H11 0.9500 .
C41 H41 0.9500 .
C31 H31 0.9500 .
C43 H43 0.9500 .
C43 C42 1.353(4) .
C13 H13 0.9500 .
C13 C12 1.358(6) .
C23 H23 0.9500 .
C23 C22 1.361(5) .
C22 H22 0.9500 .
C42 H42 0.9500 .
C33 H33 0.9500 .
C33 C32 1.363(5) .
C12 H12 0.9500 .
C32 H32 0.9500 .
